data_2017307
loop_
_publ_author_name
'Dakovi\'c, Marijana'
'Popovi\'c, Zora'

_publ_section_title
;
 Uncommon isonicotinamide supramolecular synthons in copper(II)
 complexes directed by nitrate and perchlorate anions
;
_journal_coeditor_code GT3009
_journal_issue 9
_journal_name_full 'Acta Crystallographica Section C'
_journal_page_first m361
_journal_page_last m366
_journal_paper_doi 10.1107/S0108270109031989
_journal_volume 65
_journal_year 2009
_chemical_formula_iupac '[Cu (C6 H6 N2 O)4 (H2 O)2] (Cl O4)2'
_chemical_formula_moiety 'C24 H28 Cu N8 O6 2+ , 2Cl O4 -'
_chemical_formula_sum 'C24 H28 Cl2 Cu N8 O14'
_chemical_formula_weight 786.99
_chemical_name_systematic
;
<i>trans</i>-Diaquatetrakis(pyridine-4-carboxamide-\k<i>N</i>^1^)copper(II)
bis(perchlorate)
;
_space_group_IT_number 15
_symmetry_cell_setting monoclinic
_symmetry_space_group_name_Hall '-C 2yc'
_symmetry_space_group_name_H-M 'C 1 2/c 1'
_atom_sites_solution_hydrogens geom
_atom_sites_solution_primary direct
_atom_sites_solution_secondary difmap
_cell_angle_alpha 90
_cell_angle_beta 92.0900(10)
_cell_angle_gamma 90
_cell_formula_units_Z 4
_cell_length_a 18.7783(3)
_cell_length_b 9.5648(2)
_cell_length_c 18.2630(2)
_cell_measurement_reflns_used 19308
_cell_measurement_temperature 296
_cell_measurement_theta_max 32.5464
_cell_measurement_theta_min 3.8844
_cell_volume 3278.05(9)
_computing_cell_refinement 'CrysAlisPro (Oxford Diffraction, 2007)'
_computing_data_collection 'CrysAlisPro (Oxford Diffraction, 2007)'
_computing_data_reduction 'CrysAlisPro (Oxford Diffraction, 2007)'
_computing_molecular_graphics
;
ORTEP-3 for Windows (Farrugia, 1997) and Mercury (Bruno <i>et al.</i>,
2002)
;
_computing_publication_material
;
SHELXL97 (Sheldrick, 2008) and PLATON (Spek, 2009)
;
_computing_structure_refinement 'SHELXL97 (Sheldrick, 2008)'
_computing_structure_solution 'SHELXS97 (Sheldrick, 2008)'
_diffrn_ambient_temperature 296
_diffrn_detector_area_resol_mean 16.3426
_diffrn_measured_fraction_theta_full 0.996
_diffrn_measured_fraction_theta_max 0.996
_diffrn_measurement_device_type
;
Oxford Diffraction Xcalibur diffractometer with a Sapphire3 detector
;
_diffrn_measurement_method CCD
_diffrn_radiation_monochromator graphite
_diffrn_radiation_source 'Enhance (Mo) X-ray Source'
_diffrn_radiation_type MoK\a
_diffrn_radiation_wavelength 0.71073
_diffrn_reflns_av_R_equivalents 0.0191
_diffrn_reflns_av_sigmaI/netI 0.0110
_diffrn_reflns_limit_h_max 23
_diffrn_reflns_limit_h_min -23
_diffrn_reflns_limit_k_max 12
_diffrn_reflns_limit_k_min -12
_diffrn_reflns_limit_l_max 23
_diffrn_reflns_limit_l_min -23
_diffrn_reflns_number 26135
_diffrn_reflns_reduction_process
;
;
_diffrn_reflns_theta_full 27.00
_diffrn_reflns_theta_max 27.00
_diffrn_reflns_theta_min 3.89
_exptl_absorpt_coefficient_mu 0.908
_exptl_absorpt_correction_T_max 0.761
_exptl_absorpt_correction_T_min 0.628
_exptl_absorpt_correction_type multi-scan
_exptl_absorpt_process_details '(CrysAlisPro; Oxford Diffraction, 2007)'
_exptl_crystal_colour blue
_exptl_crystal_density_diffrn 1.595
_exptl_crystal_density_method 'not measured'
_exptl_crystal_description block
_exptl_crystal_F_000 1612
_exptl_crystal_size_max 0.598
_exptl_crystal_size_mid 0.379
_exptl_crystal_size_min 0.301
_refine_diff_density_max 0.550
_refine_diff_density_min -0.286
_refine_ls_extinction_method none
_refine_ls_goodness_of_fit_ref 1.045
_refine_ls_hydrogen_treatment mixed
_refine_ls_matrix_type full
_refine_ls_number_parameters 293
_refine_ls_number_reflns 3576
_refine_ls_number_restraints 366
_refine_ls_restrained_S_all 1.068
_refine_ls_R_factor_all 0.0355
_refine_ls_R_factor_gt 0.0322
_refine_ls_shift/su_max 0.008
_refine_ls_shift/su_mean 0.001
_refine_ls_structure_factor_coef Fsqd
_refine_ls_weighting_details 'calc w = 1/[\s^2^(Fo^2^)+(0.0447P)^2^+4.2502P] where P=(Fo^2^+2Fc^2^)/3'
_refine_ls_weighting_scheme calc
_refine_ls_wR_factor_gt 0.0871
_refine_ls_wR_factor_ref 0.0886
_reflns_number_gt 3224
_reflns_number_total 3576
_reflns_threshold_expression I>2\s(I)
_cod_data_source_file gt3009.cif
_cod_data_source_block II
_cod_original_sg_symbol_H-M 'C 2/c'
_cod_database_code 2017307
_cod_database_fobs_code 2017307

loop_
_symmetry_equiv_pos_site_id
_symmetry_equiv_pos_as_xyz
1 x,y,z
2 -x,y,1/2-z
3 -x,-y,-z
4 x,-y,1/2+z
5 1/2+x,1/2+y,z
6 1/2-x,1/2+y,1/2-z
7 1/2-x,1/2-y,-z
8 1/2+x,1/2-y,1/2+z

loop_
_atom_site_aniso_label
_atom_site_aniso_U_11
_atom_site_aniso_U_22
_atom_site_aniso_U_33
_atom_site_aniso_U_12
_atom_site_aniso_U_13
_atom_site_aniso_U_23
Cu1 0.0159(2) 0.0548(2) 0.0214(2) 0.0000 0.00080(10) 0.0000
O1 0.0237(6) 0.0748(11) 0.0372(7) 0.0145(7) 0.0033(5) -0.0045(7)
O2 0.0327(7) 0.0882(12) 0.0275(7) -0.0070(7) -0.0030(6) -0.0042(7)
O3 0.0274(10) 0.0391(11) 0.0618(14) 0.0000 0.0113(9) 0.0000
O4 0.0618(15) 0.0460(13) 0.0479(14) 0.0000 -0.0062(11) 0.0000
N1 0.0192(7) 0.0428(9) 0.0278(7) 0.0023(6) 0.0005(5) -0.0054(6)
N2 0.0214(8) 0.0962(17) 0.0522(12) 0.0086(10) -0.0067(8) -0.0245(11)
N3 0.0222(7) 0.0445(9) 0.0245(7) -0.0054(6) 0.0020(5) -0.0031(6)
N4 0.0368(9) 0.0684(13) 0.0264(8) -0.0108(9) 0.0033(7) 0.0064(8)
C1 0.0241(8) 0.0358(9) 0.0276(8) 0.0033(7) 0.0026(6) -0.0045(7)
C2 0.0237(8) 0.0364(9) 0.0275(8) -0.0021(7) -0.0008(6) -0.0038(7)
C3 0.0203(8) 0.0396(10) 0.0270(8) 0.0027(7) 0.0009(6) 0.0009(7)
C4 0.0267(9) 0.0538(13) 0.0461(11) 0.0090(8) 0.0006(8) -0.0215(10)
C5 0.0273(9) 0.0534(12) 0.0434(11) 0.0022(8) -0.0029(8) -0.0222(10)
C6 0.0218(8) 0.0449(11) 0.0316(9) 0.0045(7) 0.0007(7) 0.0043(8)
C7 0.0251(8) 0.0367(10) 0.0309(9) -0.0070(7) 0.0016(7) -0.0014(7)
C8 0.0271(8) 0.0379(10) 0.0276(8) -0.0053(7) -0.0021(7) -0.0054(7)
C9 0.0234(8) 0.0391(10) 0.0252(8) -0.0005(7) 0.0014(6) -0.0005(7)
C10 0.0326(9) 0.0500(12) 0.0313(9) -0.0170(9) 0.0058(7) -0.0044(8)
C11 0.0307(9) 0.0533(12) 0.0290(9) -0.0157(8) 0.0023(7) -0.0095(8)
C12 0.0279(9) 0.0451(11) 0.0256(8) 0.0026(8) 0.0003(7) 0.0005(7)
Cl1A 0.0546(9) 0.0447(14) 0.0437(8) -0.0106(9) -0.0088(6) -0.0037(8)
O5A 0.087(3) 0.067(2) 0.060(2) 0.0211(19) -0.0012(18) -0.0098(17)
O6A 0.210(8) 0.096(5) 0.092(5) -0.020(5) -0.066(5) -0.036(4)
O7A 0.297(11) 0.136(6) 0.060(3) -0.091(6) -0.006(5) 0.041(4)
O8A 0.043(2) 0.170(6) 0.160(6) 0.043(3) -0.005(3) -0.030(5)
Cl1 0.0466(11) 0.0420(19) 0.0734(16) -0.0042(12) -0.0078(9) -0.0150(13)
O5 0.083(4) 0.071(3) 0.117(5) 0.022(3) -0.034(3) 0.014(3)
O6 0.051(3) 0.085(5) 0.089(5) 0.009(3) -0.028(3) 0.012(4)
O7 0.074(5) 0.162(9) 0.167(8) -0.055(6) -0.039(5) 0.082(7)
O8 0.086(5) 0.193(11) 0.132(8) 0.002(6) 0.042(5) -0.089(8)

loop_
_atom_site_type_symbol
_atom_site_label
_atom_site_fract_x
_atom_site_fract_y
_atom_site_fract_z
_atom_site_U_iso_or_equiv
_atom_site_thermal_displace_type
_atom_site_calc_flag
_atom_site_refinement_flags
_atom_site_occupancy
Cu Cu1 0.50000 0.72025(4) 0.25000 0.03070(10) Uani . . 1.000
O O1 0.86429(7) 0.59773(18) 0.26184(8) 0.0452(5) Uani . . 1.000
O O2 0.51757(8) 0.7558(2) -0.13161(8) 0.0496(5) Uani . . 1.000
O O3 0.50000 0.9727(2) 0.25000 0.0425(7) Uani . . 1.000
O O4 0.50000 0.4430(3) 0.25000 0.0521(8) Uani . . 1.000
N N1 0.60582(8) 0.70161(17) 0.27427(8) 0.0299(4) Uani . . 1.000
N N2 0.86383(10) 0.7166(3) 0.36739(12) 0.0568(7) Uani . . 1.000
N N3 0.52221(8) 0.73432(17) 0.14158(8) 0.0304(4) Uani . . 1.000
N N4 0.62382(10) 0.8543(2) -0.10376(10) 0.0438(6) Uani . . 1.000
C C1 0.64038(9) 0.7839(2) 0.32302(10) 0.0291(5) Uani . . 1.000
C C2 0.71289(9) 0.7734(2) 0.33833(10) 0.0292(5) Uani . . 1.000
C C3 0.75209(9) 0.6763(2) 0.30062(9) 0.0290(5) Uani . . 1.000
C C4 0.71630(10) 0.5920(2) 0.24991(12) 0.0422(6) Uani . . 1.000
C C5 0.64385(10) 0.6060(2) 0.23870(12) 0.0415(6) Uani . . 1.000
C C6 0.83190(9) 0.6607(2) 0.30921(10) 0.0328(5) Uani . . 1.000
C C7 0.48811(9) 0.6605(2) 0.08878(10) 0.0309(5) Uani . . 1.000
C C8 0.49993(10) 0.6802(2) 0.01542(10) 0.0309(5) Uani . . 1.000
C C9 0.54994(9) 0.7774(2) -0.00557(10) 0.0292(5) Uani . . 1.000
C C10 0.58565(10) 0.8534(2) 0.04902(10) 0.0379(6) Uani . . 1.000
C C11 0.57035(10) 0.8293(2) 0.12105(10) 0.0376(6) Uani . . 1.000
C C12 0.56315(10) 0.7950(2) -0.08577(10) 0.0329(5) Uani . . 1.000
Cl Cl1A 0.69927(19) 0.5135(3) 0.49694(15) 0.0479(6) Uani . . 0.589(5)
O O5A 0.6754(2) 0.6556(4) 0.49695(19) 0.0714(14) Uani . . 0.589(5)
O O6A 0.6667(6) 0.4473(8) 0.4366(4) 0.134(4) Uani . . 0.589(5)
O O7A 0.6828(6) 0.4541(8) 0.5639(3) 0.165(4) Uani . . 0.589(5)
O O8A 0.7737(2) 0.5235(8) 0.4980(5) 0.125(3) Uani . . 0.589(5)
Cl Cl1 0.7030(3) 0.4756(4) 0.4947(3) 0.0542(9) Uani . . 0.411(5)
O O5 0.7303(3) 0.3427(5) 0.5109(4) 0.091(2) Uani . . 0.411(5)
O O6 0.6567(4) 0.4681(9) 0.4335(4) 0.076(3) Uani . . 0.411(5)
O O7 0.7585(4) 0.5677(9) 0.4841(6) 0.135(4) Uani . . 0.411(5)
O O8 0.6623(4) 0.5193(11) 0.5543(5) 0.136(5) Uani . . 0.411(5)
H H1 0.61460 0.85090 0.34770 0.0350 Uiso calc R 1.000
H H2 0.73500 0.83080 0.37350 0.0350 Uiso calc R 1.000
H H4 0.74120 0.52600 0.22350 0.0510 Uiso calc R 1.000
H H5 0.62030 0.54710 0.20530 0.0500 Uiso calc R 1.000
H H7 0.45520 0.59340 0.10210 0.0370 Uiso calc R 1.000
H H8 0.47450 0.62840 -0.01980 0.0370 Uiso calc R 1.000
H H10 0.61950 0.91980 0.03710 0.0450 Uiso calc R 1.000
H H11 0.59440 0.88110 0.15720 0.0450 Uiso calc R 1.000
H H12 0.8414(15) 0.749(3) 0.4032(13) 0.062(9) Uiso . . 1.000
H H13 0.9083(10) 0.719(3) 0.3694(16) 0.059(8) Uiso . . 1.000
H H14 0.6587(12) 0.867(3) -0.0738(13) 0.057(8) Uiso . . 1.000
H H15 0.6328(14) 0.859(3) -0.1499(10) 0.050(7) Uiso . . 1.000
H H16 0.5343(14) 1.023(3) 0.2425(15) 0.056(8) Uiso . . 1.000
H H17 0.4964(18) 0.386(3) 0.2185(16) 0.068(10) Uiso . . 1.000

loop_
_atom_type_symbol
_atom_type_description
_atom_type_scat_dispersion_real
_atom_type_scat_dispersion_imag
_atom_type_scat_source
O O 0.0106 0.0060 'International Tables Vol C Tables 4.2.6.8 and 6.1.1.4'
N N 0.0061 0.0033 'International Tables Vol C Tables 4.2.6.8 and 6.1.1.4'
Cu Cu 0.3201 1.2651 'International Tables Vol C Tables 4.2.6.8 and 6.1.1.4'
Cl Cl 0.1484 0.1585 'International Tables Vol C Tables 4.2.6.8 and 6.1.1.4'
H H 0.0000 0.0000 'International Tables Vol C Tables 4.2.6.8 and 6.1.1.4'
C C 0.0033 0.0016 'International Tables Vol C Tables 4.2.6.8 and 6.1.1.4'

loop_
_geom_angle_atom_site_label_1
_geom_angle_atom_site_label_2
_geom_angle_atom_site_label_3
_geom_angle_site_symmetry_1
_geom_angle_site_symmetry_2
_geom_angle_site_symmetry_3
_geom_angle
_geom_angle_publ_flag
O3 Cu1 O4 . . . 180.00 yes
O3 Cu1 N1 . . . 95.04(5) yes
O3 Cu1 N3 . . . 86.22(5) yes
O3 Cu1 N1 . . 2_655 95.04(5) no
O3 Cu1 N3 . . 2_655 86.22(5) no
O4 Cu1 N1 . . . 84.96(5) yes
O4 Cu1 N3 . . . 93.78(5) yes
O4 Cu1 N1 . . 2_655 84.96(5) no
O4 Cu1 N3 . . 2_655 93.78(5) no
N1 Cu1 N3 . . . 89.12(6) yes
N1 Cu1 N1 . . 2_655 169.91(7) no
N1 Cu1 N3 . . 2_655 91.55(6) no
N1 Cu1 N3 2_655 . . 91.55(6) yes
N3 Cu1 N3 . . 2_655 172.45(7) no
N1 Cu1 N3 2_655 . 2_655 89.12(6) no
O6 Cl1 O7 . . . 111.8(6) no
O6 Cl1 O8 . . . 107.1(6) no
O7 Cl1 O8 . . . 110.5(6) no
O5 Cl1 O8 . . . 108.1(6) no
O5 Cl1 O6 . . . 109.7(5) no
O5 Cl1 O7 . . . 109.7(6) no
O5A Cl1A O8A . . . 104.3(4) no
O6A Cl1A O7A . . . 113.8(5) no
O6A Cl1A O8A . . . 116.8(6) no
O7A Cl1A O8A . . . 105.6(6) no
O5A Cl1A O7A . . . 107.9(4) no
O5A Cl1A O6A . . . 107.7(4) no
Cu1 O3 H16 . . 2_655 126.0(19) no
Cu1 O3 H16 . . . 126.0(19) no
H16 O3 H16 . . 2_655 108(3) no
Cu1 O4 H17 . . 2_655 133(2) no
Cu1 O4 H17 . . . 133(2) no
H17 O4 H17 . . 2_655 93(3) no
Cu1 N1 C1 . . . 122.77(12) no
C1 N1 C5 . . . 117.97(16) no
Cu1 N1 C5 . . . 119.24(13) no
C7 N3 C11 . . . 117.65(15) no
Cu1 N3 C7 . . . 123.65(12) no
Cu1 N3 C11 . . . 118.55(12) no
H12 N2 H13 . . . 119(3) no
C6 N2 H13 . . . 118(2) no
C6 N2 H12 . . . 123.1(19) no
C12 N4 H15 . . . 117.6(17) no
C12 N4 H14 . . . 123.6(16) no
H14 N4 H15 . . . 117(2) no
N1 C1 C2 . . . 122.78(17) no
C1 C2 C3 . . . 119.04(17) no
C2 C3 C4 . . . 118.03(16) no
C2 C3 C6 . . . 123.99(16) no
C4 C3 C6 . . . 117.94(16) no
C3 C4 C5 . . . 119.79(18) no
N1 C5 C4 . . . 122.36(18) no
O1 C6 C3 . . . 119.28(16) no
N2 C6 C3 . . . 117.77(17) no
O1 C6 N2 . . . 122.95(17) no
N3 C7 C8 . . . 122.54(17) no
C7 C8 C9 . . . 119.69(17) no
C8 C9 C10 . . . 117.88(17) no
C10 C9 C12 . . . 123.29(16) no
C8 C9 C12 . . . 118.83(16) no
C9 C10 C11 . . . 119.15(17) no
N3 C11 C10 . . . 123.07(17) no
N4 C12 C9 . . . 117.61(17) no
O2 C12 N4 . . . 122.92(18) no
O2 C12 C9 . . . 119.47(17) no
N1 C1 H1 . . . 119.00 no
C2 C1 H1 . . . 119.00 no
C1 C2 H2 . . . 120.00 no
C3 C2 H2 . . . 120.00 no
C5 C4 H4 . . . 120.00 no
C3 C4 H4 . . . 120.00 no
N1 C5 H5 . . . 119.00 no
C4 C5 H5 . . . 119.00 no
N3 C7 H7 . . . 119.00 no
C8 C7 H7 . . . 119.00 no
C7 C8 H8 . . . 120.00 no
C9 C8 H8 . . . 120.00 no
C9 C10 H10 . . . 120.00 no
C11 C10 H10 . . . 120.00 no
C10 C11 H11 . . . 118.00 no
N3 C11 H11 . . . 118.00 no

loop_
_geom_bond_atom_site_label_1
_geom_bond_atom_site_label_2
_geom_bond_site_symmetry_1
_geom_bond_site_symmetry_2
_geom_bond_distance
_geom_bond_publ_flag
Cu1 O3 . . 2.415(2) yes
Cu1 O4 . . 2.652(3) yes
Cu1 N1 . . 2.0280(15) yes
Cu1 N3 . . 2.0428(15) yes
Cu1 N1 . 2_655 2.0280(15) no
Cu1 N3 . 2_655 2.0428(15) no
Cl1 O5 . . 1.398(7) no
Cl1 O6 . . 1.393(9) no
Cl1 O7 . . 1.384(9) no
Cl1 O8 . . 1.416(10) no
Cl1A O6A . . 1.393(9) no
Cl1A O7A . . 1.393(7) no
Cl1A O8A . . 1.400(5) no
Cl1A O5A . . 1.431(5) no
O1 C6 . . 1.233(2) no
O2 C12 . . 1.234(2) no
O3 H16 . 2_655 0.82(3) no
O3 H16 . . 0.82(3) no
O4 H17 . . 0.79(3) no
O4 H17 . 2_655 0.79(3) no
N1 C1 . . 1.338(2) no
N1 C5 . . 1.342(3) no
N2 C6 . . 1.315(3) no
N3 C7 . . 1.339(2) no
N3 C11 . . 1.345(2) no
N4 C12 . . 1.325(3) no
N2 H13 . . 0.835(19) no
N2 H12 . . 0.85(3) no
N4 H15 . . 0.867(19) no
N4 H14 . . 0.85(2) no
C1 C2 . . 1.384(2) no
C2 C3 . . 1.384(3) no
C3 C4 . . 1.384(3) no
C3 C6 . . 1.509(2) no
C4 C5 . . 1.375(3) no
C7 C8 . . 1.379(3) no
C8 C9 . . 1.385(3) no
C9 C10 . . 1.387(3) no
C9 C12 . . 1.504(3) no
C10 C11 . . 1.376(3) no
C1 H1 . . 0.9300 no
C2 H2 . . 0.9300 no
C4 H4 . . 0.9300 no
C5 H5 . . 0.9300 no
C7 H7 . . 0.9300 no
C8 H8 . . 0.9300 no
C10 H10 . . 0.9300 no
C11 H11 . . 0.9300 no

loop_
_geom_contact_atom_site_label_1
_geom_contact_atom_site_label_2
_geom_contact_distance
_geom_contact_site_symmetry_1
_geom_contact_site_symmetry_2
_geom_contact_publ_flag
Cu1 O4 2.652(3) . . no
Cl1 O5 3.295(6) . 7_656 no
Cl1 H14 3.10(2) . 6_645 no
Cl1A H12 3.03(3) . 7_666 no
Cl1A H2 3.0200 . 7_666 no
O1 O3 2.8305(16) . 6_645 no
O1 O3 2.8305(16) . 5_545 no
O1 N4 2.940(2) . 7_665 no
O1 C1 3.378(3) . 6_645 no
O2 N2 2.898(2) . 8_464 no
O2 O4 2.889(3) . 3_665 no
O2 O4 2.889(3) . 4_564 no
O3 C11 3.066(2) . . no
O3 O1 2.8305(16) . 5_455 no
O3 N3 3.058(2) . . no
O3 O1 2.8305(16) . 6_655 no
O3 N3 3.058(2) . 2_655 no
O3 C11 3.066(2) . 2_655 no
O4 C5 3.132(2) . . no
O4 O2 2.889(3) . 4_565 no
O4 N1 3.194(3) . 2_655 no
O4 O2 2.889(3) . 3_665 no
O4 N1 3.194(3) . . no
O4 C5 3.132(2) . 2_655 no
O5 O5 1.968(7) . 7_656 no
O5 N4 3.171(6) . 6_645 no
O5 Cl1 3.295(6) . 7_656 no
O5 C10 3.394(6) . 4_565 no
O5A C2 3.210(4) . . no
O5A C8 3.300(4) . 2_655 no
O5A N2 2.882(4) . 7_666 no
O5A O8A 3.215(8) . 7_666 no
O5A C7 3.396(4) . 2_655 no
O6 C7 3.296(8) . 2_655 no
O6 C9 3.307(8) . 4_565 no
O6 C12 3.082(8) . 4_565 no
O6 N4 3.213(9) . 4_565 no
O6A C12 3.043(9) . 4_565 no
O6A N4 3.077(8) . 4_565 no
O6A C9 3.273(10) . 4_565 no
O7 C2 3.395(10) . . no
O7A C5 3.351(6) . 4_565 no
O8 N2 2.953(10) . 7_666 no
O8A O5A 3.215(8) . 7_666 no
O8A N4 3.128(7) . 6_645 no
O8A C10 3.244(6) . 6_645 no
O1 H11 2.6500 . 6_645 no
O1 H16 2.04(3) . 6_645 no
O1 H4 2.4900 . . no
O1 H15 2.089(19) . 7_665 no
O2 H13 2.067(19) . 8_464 no
O2 H8 2.5400 . . no
O2 H17 2.10(3) . 3_665 no
O3 H11 2.6500 . 2_655 no
O3 H11 2.6500 . . no
O4 H5 2.6300 . 2_655 no
O4 H5 2.6300 . . no
O5 H14 2.84(3) . 4_565 no
O5 H14 2.36(2) . 6_645 no
O5A H2 2.8600 . 7_666 no
O5A H12 2.07(3) . 7_666 no
O5A H8 2.8700 . 2_655 no
O6 H7 2.4800 . 2_655 no
O6A H7 2.7500 . 2_655 no
O7 H12 2.79(3) . . no
O7 H2 2.7700 . 7_666 no
O7 H10 2.7300 . 6_645 no
O7A H5 2.8800 . 4_565 no
O7A H2 2.7900 . 7_666 no
O8 H8 2.8200 . 2_655 no
O8 H12 2.35(3) . 7_666 no
O8 H2 2.7100 . 7_666 no
O8A H10 2.3500 . 6_645 no
O8A H2 2.7400 . 7_666 no
O8A H14 2.38(3) . 6_645 no
N1 O4 3.194(3) . . no
N1 N3 2.856(2) . . no
N1 C7 3.137(2) . 2_655 no
N1 C11 3.103(2) . . no
N1 N3 2.917(2) . 2_655 no
N2 O5A 2.882(4) . 7_666 no
N2 O2 2.898(2) . 8_565 no
N2 O8 2.953(10) . 7_666 no
N3 C1 3.179(2) . 2_655 no
N3 N1 2.856(2) . . no
N3 N1 2.917(2) . 2_655 no
N3 C5 3.094(3) . . no
N3 O3 3.058(2) . . no
N4 O5 3.171(6) . 6_655 no
N4 O6 3.213(9) . 4_564 no
N4 O8A 3.128(7) . 6_655 no
N4 O1 2.940(2) . 7_665 no
N4 O6A 3.077(8) . 4_564 no
N1 H11 2.7400 . . no
N1 H7 2.7700 . 2_655 no
N2 H2 2.6600 . . no
N3 H5 2.7900 . . no
N3 H1 2.8100 . 2_655 no
N4 H10 2.6500 . . no
C1 O1 3.378(3) . 6_655 no
C1 C7 3.177(2) . 2_655 no
C2 O5A 3.210(4) . . no
C2 O7 3.395(10) . . no
C5 O7A 3.351(6) . 4_564 no
C5 C11 3.297(3) . . no
C7 C1 3.177(2) . 2_655 no
C7 O6 3.296(8) . 2_655 no
C7 O5A 3.396(4) . 2_655 no
C8 C8 3.493(3) . 3_665 no
C8 O5A 3.300(4) . 2_655 no
C9 O6A 3.273(10) . 4_564 no
C9 O6 3.307(8) . 4_564 no
C10 O8A 3.244(6) . 6_655 no
C10 O5 3.394(6) . 4_564 no
C11 C5 3.297(3) . . no
C12 O6 3.082(8) . 4_564 no
C12 O6A 3.043(9) . 4_564 no
C1 H7 2.9300 . 2_655 no
C2 H12 2.66(3) . . no
C2 H4 2.8200 . 6_655 no
C6 H16 3.02(3) . 6_645 no
C6 H11 3.0600 . 6_645 no
C6 H15 3.013(19) . 7_665 no
C7 H1 2.9200 . 2_655 no
C8 H8 2.9900 . 3_665 no
C10 H14 2.68(2) . . no
C11 H16 2.99(3) . . no
C12 H13 3.00(2) . 8_464 no
H1 C7 2.9200 . 2_655 no
H1 N3 2.8100 . 2_655 no
H2 Cl1A 3.0200 . 7_666 no
H2 O5A 2.8600 . 7_666 no
H2 H12 2.2000 . . no
H2 N2 2.6600 . . no
H2 O7A 2.7900 . 7_666 no
H2 O8A 2.7400 . 7_666 no
H2 O7 2.7700 . 7_666 no
H2 O8 2.7100 . 7_666 no
H4 C2 2.8200 . 6_645 no
H4 O1 2.4900 . . no
H5 O4 2.6300 . . no
H5 N3 2.7900 . . no
H5 O7A 2.8800 . 4_564 no
H7 O6A 2.7500 . 2_655 no
H7 O6 2.4800 . 2_655 no
H7 C1 2.9300 . 2_655 no
H7 N1 2.7700 . 2_655 no
H8 O5A 2.8700 . 2_655 no
H8 O2 2.5400 . . no
H8 O8 2.8200 . 2_655 no
H8 C8 2.9900 . 3_665 no
H10 H14 2.2400 . . no
H10 N4 2.6500 . . no
H10 O8A 2.3500 . 6_655 no
H10 O7 2.7300 . 6_655 no
H11 O3 2.6500 . . no
H11 C6 3.0600 . 6_655 no
H11 N1 2.7400 . . no
H11 H16 2.3800 . . no
H11 O1 2.6500 . 6_655 no
H12 Cl1A 3.03(3) . 7_666 no
H12 O5A 2.07(3) . 7_666 no
H12 O8 2.35(3) . 7_666 no
H12 O7 2.79(3) . . no
H12 C2 2.66(3) . . no
H12 H2 2.2000 . . no
H13 C12 3.00(2) . 8_565 no
H13 O2 2.067(19) . 8_565 no
H14 Cl1 3.10(2) . 6_655 no
H14 O8A 2.38(3) . 6_655 no
H14 C10 2.68(2) . . no
H14 H10 2.2400 . . no
H14 O5 2.84(3) . 4_564 no
H14 O5 2.36(2) . 6_655 no
H15 O1 2.089(19) . 7_665 no
H15 C6 3.013(19) . 7_665 no
H16 C6 3.02(3) . 6_655 no
H16 O1 2.04(3) . 6_655 no
H16 C11 2.99(3) . . no
H16 H11 2.3800 . . no
H17 O2 2.10(3) . 3_665 no

loop_
_geom_hbond_atom_site_label_D
_geom_hbond_atom_site_label_H
_geom_hbond_atom_site_label_A
_geom_hbond_site_symmetry_A
_geom_hbond_distance_DH
_geom_hbond_distance_HA
_geom_hbond_distance_DA
_geom_hbond_angle_DHA
_geom_hbond_publ_flag
N2 H12 O5A 7_666 0.85(3) 2.07(3) 2.882(4) 159(3) yes
N2 H13 O2 8_565 0.84(2) 2.07(2) 2.898(2) 174(3) yes
N4 H14 O8A 6_655 0.85(2) 2.38(3) 3.128(7) 148(3) yes
N4 H15 O1 7_665 0.87(2) 2.09(2) 2.940(2) 167(2) yes
O3 H16 O1 6_655 0.82(3) 2.04(3) 2.831(2) 163(3) yes
O4 H17 O2 3_665 0.79(3) 2.10(3) 2.889(3) 176(3) yes
C10 H10 O8A 6_655 0.93 2.35 3.244(6) 162 no

loop_
_geom_torsion_atom_site_label_1
_geom_torsion_atom_site_label_2
_geom_torsion_atom_site_label_3
_geom_torsion_atom_site_label_4
_geom_torsion_site_symmetry_1
_geom_torsion_site_symmetry_2
_geom_torsion_site_symmetry_3
_geom_torsion_site_symmetry_4
_geom_torsion
_geom_torsion_publ_flag
O3 Cu1 N1 C1 . . . . 40.63(14) no
O3 Cu1 N1 C5 . . . . -137.25(14) no
O4 Cu1 N1 C1 . . . . -139.37(14) no
O4 Cu1 N1 C5 . . . . 42.75(14) no
N3 Cu1 N1 C1 . . . . 126.76(15) no
N3 Cu1 N1 C5 . . . . -51.12(15) no
N3 Cu1 N1 C1 2_655 . . . -45.71(15) no
N3 Cu1 N1 C5 2_655 . . . 136.41(15) no
O3 Cu1 N3 C7 . . . . -132.74(15) no
O3 Cu1 N3 C11 . . . . 42.70(13) no
O4 Cu1 N3 C7 . . . . 47.26(15) no
O4 Cu1 N3 C11 . . . . -137.30(13) no
N1 Cu1 N3 C7 . . . . 132.15(15) no
N1 Cu1 N3 C11 . . . . -52.42(14) no
N1 Cu1 N3 C7 2_655 . . . -37.79(15) no
N1 Cu1 N3 C11 2_655 . . . 137.65(14) no
Cu1 N1 C1 C2 . . . . -178.43(14) no
C5 N1 C1 C2 . . . . -0.5(3) no
Cu1 N1 C5 C4 . . . . 176.93(16) no
C1 N1 C5 C4 . . . . -1.1(3) no
C7 N3 C11 C10 . . . . 0.1(3) no
Cu1 N3 C7 C8 . . . . 174.48(14) no
C11 N3 C7 C8 . . . . -1.0(3) no
Cu1 N3 C11 C10 . . . . -175.62(15) no
N1 C1 C2 C3 . . . . 1.6(3) no
C1 C2 C3 C6 . . . . 176.30(17) no
C1 C2 C3 C4 . . . . -1.1(3) no
C2 C3 C4 C5 . . . . -0.3(3) no
C4 C3 C6 N2 . . . . -165.3(2) no
C2 C3 C6 O1 . . . . -162.21(19) no
C2 C3 C6 N2 . . . . 17.3(3) no
C6 C3 C4 C5 . . . . -177.93(18) no
C4 C3 C6 O1 . . . . 15.2(3) no
C3 C4 C5 N1 . . . . 1.5(3) no
N3 C7 C8 C9 . . . . 1.5(3) no
C7 C8 C9 C10 . . . . -1.0(3) no
C7 C8 C9 C12 . . . . 178.68(17) no
C8 C9 C10 C11 . . . . 0.2(3) no
C10 C9 C12 O2 . . . . -159.69(19) no
C10 C9 C12 N4 . . . . 19.5(3) no
C8 C9 C12 N4 . . . . -160.16(18) no
C12 C9 C10 C11 . . . . -179.51(17) no
C8 C9 C12 O2 . . . . 20.6(3) no
C9 C10 C11 N3 . . . . 0.3(3) no
